data_4331175
loop_
_publ_author_name
'Xu-Dong Chen'
'Wei Zhang'
'Jeremiah S. Duncan'
'Sonny C. Lee'

_publ_contact_author_address
;                                                                               
 Department of Chemistry
 University of Waterloo
 200 University Avenue West
 Waterloo, Ontario  N2L 3G1
 CANADA  
;
_publ_contact_author_email sclee@uwaterloo.ca
_publ_contact_author_fax 519-746-0435
_publ_contact_author_name 'Sonny C. Lee'
_publ_contact_author_phone '519-885-1211 x37501'
_publ_section_title
;
 Iron-Amide-Sulfide and Iron-Imide-Sulfide Clusters: Heteroligated Core
 Environments Relevant to the Nitrogenase FeMo Cofactor
;
_journal_name_full 'Inorganic Chemistry'
_journal_page_first 12891
_journal_page_last 12904
_journal_paper_doi 10.1021/ic301868m
_journal_volume 51
_journal_year 2012
_chemical_compound_source 'Chemical synthesis, S.C. Lee lab'
_chemical_formula_moiety '(Fe 3+)2 (C4H10N -)2 (S 2-) (C6H18NSi2 1-)2'
_chemical_formula_structural 'Fe2(NC4H10)2S(NSi2C6H18)2 '
_chemical_formula_sum 'C20 H56 Fe2 N4 S Si4'
_chemical_formula_weight 608.81
_chemical_name_common Fe2(mu-NHtBu)(mu-S)[N(TMS)2]2
_chemical_name_systematic
; 
 ? 
;
_space_group_IT_number 14
_symmetry_cell_setting monoclinic
_symmetry_space_group_name_Hall '-P 2yn'
_symmetry_space_group_name_H-M 'P 1 21/n 1'
_atom_sites_solution_hydrogens geom
_atom_sites_solution_primary direct
_atom_sites_solution_secondary difmap
_audit_creation_method SHELXL
_cell_angle_alpha 90.00
_cell_angle_beta 101.945(2)
_cell_angle_gamma 90.00
_cell_formula_units_Z 4
_cell_length_a 16.4939(8)
_cell_length_b 9.0249(5)
_cell_length_c 23.5935(13)
_cell_measurement_reflns_used 14125
_cell_measurement_temperature 200(2)
_cell_measurement_theta_max 26.09
_cell_measurement_theta_min 1.38
_cell_volume 3436.0(3)
_computing_cell_refinement DENZO-SMN
_computing_data_collection 'NONIUS COLLECT'
_computing_data_reduction DENZO-SMN
_computing_molecular_graphics 'Siemens SHELXTL'
_computing_publication_material 'CIFTAB, Siemens SHELXTL'
_computing_structure_refinement 'SHELXL-93 (Sheldrick, 1993)'
_computing_structure_solution 'SHELXS-86 (Sheldrick, 1990)'
_diffrn_ambient_temperature 200(2)
_diffrn_measured_fraction_theta_full 0.985
_diffrn_measured_fraction_theta_max 0.985
_diffrn_measurement_device 'Nonius KappaCCD'
_diffrn_measurement_method '\w scans'
_diffrn_radiation_monochromator graphite
_diffrn_radiation_source 'fine-focus sealed tube'
_diffrn_radiation_type MoK\a
_diffrn_radiation_wavelength 0.71073
_diffrn_reflns_av_R_equivalents 0.073
_diffrn_reflns_av_sigmaI/netI 0.1149
_diffrn_reflns_limit_h_max 20
_diffrn_reflns_limit_h_min 0
_diffrn_reflns_limit_k_max 10
_diffrn_reflns_limit_k_min 0
_diffrn_reflns_limit_l_max 28
_diffrn_reflns_limit_l_min -29
_diffrn_reflns_number 14125
_diffrn_reflns_theta_full 26.09
_diffrn_reflns_theta_max 26.09
_diffrn_reflns_theta_min 1.38
_diffrn_standards_number 0
_exptl_absorpt_coefficient_mu 1.059
_exptl_absorpt_correction_type none
_exptl_crystal_colour black
_exptl_crystal_density_diffrn 1.177
_exptl_crystal_description blocks
_exptl_crystal_F_000 1312
_exptl_crystal_size_max 0.18
_exptl_crystal_size_mid 0.12
_exptl_crystal_size_min 0.08
_refine_diff_density_max 0.535
_refine_diff_density_min -0.378
_refine_diff_density_rms 0.088
_refine_ls_extinction_method none
_refine_ls_goodness_of_fit_all 1.027
_refine_ls_goodness_of_fit_obs 1.144
_refine_ls_hydrogen_treatment mixed
_refine_ls_matrix_type full
_refine_ls_number_parameters 304
_refine_ls_number_reflns 6716
_refine_ls_number_restraints 0
_refine_ls_restrained_S_all 1.027
_refine_ls_restrained_S_obs 1.144
_refine_ls_R_factor_all 0.1409
_refine_ls_R_factor_obs 0.0604
_refine_ls_shift/esd_max 0.001
_refine_ls_shift/esd_mean 0.000
_refine_ls_structure_factor_coef Fsqd
_refine_ls_weighting_details 'w=1/[\s^2^(Fo^2^)+(0.0779P)^2^+0.0000P] where P=(Fo^2^+2Fc^2^)/3'
_refine_ls_weighting_scheme calc
_refine_ls_wR_factor_all 0.1301
_refine_ls_wR_factor_obs 0.1053
_reflns_number_observed 3658
_reflns_number_total 6716
_reflns_observed_criterion I>2\s(I)
_cod_data_source_file ic301868m_si_002_3.cif
_cod_data_source_block 249_14
_cod_database_code 4331175

loop_
_symmetry_equiv_pos_as_xyz
'x, y, z'
'-x+1/2, y+1/2, -z+1/2'
'-x, -y, -z'
'x-1/2, -y-1/2, z-1/2'

loop_
_atom_site_aniso_label
_atom_site_aniso_U_11
_atom_site_aniso_U_22
_atom_site_aniso_U_33
_atom_site_aniso_U_23
_atom_site_aniso_U_13
_atom_site_aniso_U_12
Fe1 0.0280(4) 0.0260(4) 0.0220(4) -0.0019(3) 0.0034(3) -0.0010(3)
Fe2 0.0280(4) 0.0252(4) 0.0238(4) -0.0020(3) 0.0032(3) -0.0006(3)
Si1 0.0355(8) 0.0562(11) 0.0242(7) -0.0003(7) 0.0011(6) 0.0066(7)
Si2 0.0549(10) 0.0342(9) 0.0344(8) -0.0111(7) 0.0121(7) -0.0032(7)
Si3 0.0526(10) 0.0328(9) 0.0355(8) -0.0097(7) 0.0032(7) 0.0037(7)
Si4 0.0320(8) 0.0407(9) 0.0270(7) 0.0025(6) -0.0012(6) -0.0001(7)
S1 0.0386(8) 0.0308(8) 0.0348(7) 0.0003(6) 0.0020(6) 0.0074(6)
N1 0.027(2) 0.031(3) 0.024(2) -0.001(2) 0.005(2) -0.002(2)
N2 0.026(2) 0.025(2) 0.029(2) 0.003(2) 0.008(2) -0.001(2)
N3 0.035(2) 0.033(2) 0.027(2) -0.004(2) 0.004(2) -0.001(2)
N4 0.038(2) 0.028(2) 0.024(2) -0.003(2) -0.001(2) 0.000(2)
C1 0.029(3) 0.043(3) 0.032(3) -0.003(2) 0.013(2) -0.007(2)
C2 0.049(4) 0.081(5) 0.119(6) 0.033(4) 0.049(4) 0.011(4)
C3 0.071(4) 0.101(5) 0.039(3) -0.014(3) 0.027(3) -0.038(4)
C4 0.072(4) 0.071(4) 0.058(4) -0.018(3) 0.032(3) -0.035(4)
C5 0.028(3) 0.034(3) 0.035(3) -0.001(2) 0.013(2) -0.001(2)
C6 0.034(3) 0.082(5) 0.054(4) 0.005(3) 0.009(3) -0.012(3)
C7 0.054(4) 0.070(4) 0.055(4) -0.010(3) 0.034(3) -0.012(3)
C8 0.045(3) 0.048(4) 0.074(4) 0.018(3) 0.028(3) -0.007(3)
C9 0.070(5) 0.101(6) 0.084(5) 0.059(4) -0.001(4) 0.004(4)
C10 0.129(7) 0.096(5) 0.048(4) -0.017(4) -0.033(4) 0.026(5)
C11 0.043(4) 0.159(7) 0.049(4) 0.011(4) 0.001(3) 0.044(4)
C12 0.101(5) 0.070(5) 0.053(4) -0.016(3) 0.032(4) 0.013(4)
C13 0.091(5) 0.054(4) 0.068(4) -0.021(3) 0.011(4) -0.027(4)
C14 0.071(4) 0.032(3) 0.053(4) -0.005(3) 0.013(3) 0.012(3)
C15 0.063(4) 0.031(3) 0.089(4) -0.004(3) 0.023(3) -0.004(3)
C16 0.132(7) 0.068(5) 0.062(4) -0.037(4) -0.021(4) 0.028(4)
C17 0.066(4) 0.041(4) 0.063(4) -0.003(3) 0.029(3) 0.006(3)
C18 0.048(3) 0.042(3) 0.041(3) 0.010(3) 0.001(2) 0.010(3)
C19 0.044(4) 0.070(4) 0.061(4) 0.008(3) -0.003(3) -0.008(3)
C20 0.057(4) 0.073(4) 0.038(3) 0.017(3) 0.012(3) 0.011(3)

loop_
_atom_site_label
_atom_site_type_symbol
_atom_site_fract_x
_atom_site_fract_y
_atom_site_fract_z
_atom_site_U_iso_or_equiv
_atom_site_thermal_displace_type
_atom_site_occupancy
_atom_site_calc_flag
_atom_site_refinement_flags
Fe1 Fe 0.53620(4) 0.55168(7) 0.79984(2) 0.0256(2) Uani 1 d .
Fe2 Fe 0.47150(4) 0.44769(7) 0.70508(2) 0.0260(2) Uani 1 d .
Si1 Si 0.64174(9) 0.5242(2) 0.92427(5) 0.0394(4) Uani 1 d .
Si2 Si 0.56090(9) 0.8220(2) 0.88310(6) 0.0408(4) Uani 1 d .
Si3 Si 0.45506(9) 0.2017(2) 0.61230(6) 0.0412(4) Uani 1 d .
Si4 Si 0.35082(8) 0.4841(2) 0.58544(5) 0.0343(4) Uani 1 d .
S1 S 0.56157(8) 0.32275(14) 0.77157(5) 0.0356(3) Uani 1 d .
N1 N 0.5387(2) 0.6414(4) 0.72067(15) 0.0275(10) Uani 1 d .
H1 H 0.4981(27) 0.7014(48) 0.7104(19) 0.041 Uiso 1 d .
N2 N 0.4115(2) 0.5324(4) 0.76617(15) 0.0263(9) Uani 1 d .
H2 H 0.3924(27) 0.6158(46) 0.7526(18) 0.039 Uiso 1 d .
N3 N 0.5810(2) 0.6362(4) 0.87249(14) 0.0322(10) Uani 1 d .
N4 N 0.4239(2) 0.3764(4) 0.63075(14) 0.0313(9) Uani 1 d .
C1 C 0.6129(3) 0.6846(5) 0.6976(2) 0.0335(12) Uani 1 d .
C2 C 0.6806(3) 0.5742(6) 0.7152(3) 0.079(2) Uani 1 d .
H2A H 0.7279(10) 0.6012(25) 0.6982(14) 0.118 Uiso 1 calc R
H2B H 0.6606(8) 0.4756(10) 0.7015(14) 0.118 Uiso 1 calc R
H2C H 0.6977(17) 0.5731(31) 0.7575(3) 0.118 Uiso 1 calc R
C3 C 0.5879(3) 0.6916(7) 0.6315(2) 0.068(2) Uani 1 d .
H3A H 0.6345(8) 0.7287(38) 0.6157(2) 0.102 Uiso 1 calc R
H3B H 0.5404(14) 0.7584(31) 0.6202(2) 0.102 Uiso 1 calc R
H3C H 0.5727(21) 0.5923(9) 0.6161(2) 0.102 Uiso 1 calc R
C4 C 0.6422(3) 0.8347(6) 0.7212(2) 0.065(2) Uani 1 d .
H4A H 0.5978(8) 0.9075(9) 0.7093(12) 0.097 Uiso 1 calc R
H4B H 0.6908(13) 0.8642(18) 0.7061(12) 0.097 Uiso 1 calc R
H4C H 0.6570(20) 0.8302(11) 0.7636(2) 0.097 Uiso 1 calc R
C5 C 0.3490(3) 0.4600(5) 0.7945(2) 0.0315(11) Uani 1 d .
C6 C 0.2671(3) 0.4485(6) 0.7508(2) 0.057(2) Uani 1 d .
H6A H 0.2257(6) 0.4006(32) 0.7691(5) 0.085 Uiso 1 calc R
H6B H 0.2750(5) 0.3896(29) 0.7175(7) 0.085 Uiso 1 calc R
H6C H 0.2479(10) 0.5480(6) 0.7378(10) 0.085 Uiso 1 calc R
C7 C 0.3378(3) 0.5534(6) 0.8457(2) 0.056(2) Uani 1 d .
H7A H 0.2961(15) 0.5075(20) 0.8642(9) 0.084 Uiso 1 calc R
H7B H 0.3195(20) 0.6530(13) 0.8323(3) 0.084 Uiso 1 calc R
H7C H 0.3906(6) 0.5600(30) 0.8738(7) 0.084 Uiso 1 calc R
C8 C 0.3774(3) 0.3061(5) 0.8156(2) 0.053(2) Uani 1 d .
H8A H 0.3357(9) 0.2607(14) 0.8343(12) 0.080 Uiso 1 calc R
H8B H 0.4302(10) 0.3131(6) 0.8436(10) 0.080 Uiso 1 calc R
H8C H 0.3845(18) 0.2451(11) 0.7826(3) 0.080 Uiso 1 calc R
C9 C 0.5797(4) 0.3687(7) 0.9439(3) 0.088(2) Uani 1 d .
H9A H 0.5310(14) 0.4079(7) 0.9566(18) 0.131 Uiso 1 calc R
H9B H 0.6135(9) 0.3110(29) 0.9753(13) 0.131 Uiso 1 calc R
H9C H 0.5616(22) 0.3047(27) 0.9100(6) 0.131 Uiso 1 calc R
C10 C 0.6859(4) 0.6213(7) 0.9933(2) 0.098(3) Uani 1 d .
H10A H 0.7212(23) 0.5528(16) 1.0198(8) 0.147 Uiso 1 calc R
H10B H 0.6408(4) 0.6561(45) 1.0112(10) 0.147 Uiso 1 calc R
H10C H 0.7189(23) 0.7062(31) 0.9854(3) 0.147 Uiso 1 calc R
C11 C 0.7283(3) 0.4440(7) 0.8969(2) 0.085(2) Uani 1 d .
H11A H 0.7067(3) 0.3863(40) 0.8618(11) 0.127 Uiso 1 calc R
H11B H 0.7606(16) 0.3790(39) 0.9265(8) 0.127 Uiso 1 calc R
H11C H 0.7639(15) 0.5236(8) 0.8878(18) 0.127 Uiso 1 calc R
C12 C 0.5130(4) 0.8515(6) 0.9469(2) 0.072(2) Uani 1 d .
H12A H 0.4959(22) 0.9553(12) 0.9481(9) 0.108 Uiso 1 calc R
H12B H 0.5535(8) 0.8279(40) 0.9824(2) 0.108 Uiso 1 calc R
H12C H 0.4645(14) 0.7871(31) 0.9439(8) 0.108 Uiso 1 calc R
C13 C 0.6578(4) 0.9365(6) 0.8918(2) 0.072(2) Uani 1 d .
H13A H 0.6921(11) 0.9202(31) 0.9304(6) 0.107 Uiso 1 calc R
H13B H 0.6430(4) 1.0415(7) 0.8870(16) 0.107 Uiso 1 calc R
H13C H 0.6889(12) 0.9073(29) 0.8624(10) 0.107 Uiso 1 calc R
C14 C 0.4846(3) 0.8991(5) 0.8207(2) 0.0521(15) Uani 1 d .
H14A H 0.4759(14) 1.0046(9) 0.8274(6) 0.078 Uiso 1 calc R
H14B H 0.4319(7) 0.8460(22) 0.8168(8) 0.078 Uiso 1 calc R
H14C H 0.5059(9) 0.8874(31) 0.7852(3) 0.078 Uiso 1 calc R
C15 C 0.4230(3) 0.0613(5) 0.6609(2) 0.060(2) Uani 1 d .
H15A H 0.4485(17) 0.0846(22) 0.7013(3) 0.090 Uiso 1 calc R
H15B H 0.4410(19) -0.0371(7) 0.6511(10) 0.090 Uiso 1 calc R
H15C H 0.3625(4) 0.0625(27) 0.6561(11) 0.090 Uiso 1 calc R
C16 C 0.4089(4) 0.1455(7) 0.5361(2) 0.093(2) Uani 1 d .
H16A H 0.4263(23) 0.0442(19) 0.5294(6) 0.140 Uiso 1 calc R
H16B H 0.4280(21) 0.2132(30) 0.5091(2) 0.140 Uiso 1 calc R
H16C H 0.3484(4) 0.1496(47) 0.5299(6) 0.140 Uiso 1 calc R
C17 C 0.5689(3) 0.1946(5) 0.6191(2) 0.054(2) Uani 1 d .
H17A H 0.5848(4) 0.0970(13) 0.6067(13) 0.082 Uiso 1 calc R
H17B H 0.5963(3) 0.2117(34) 0.6595(3) 0.082 Uiso 1 calc R
H17C H 0.5859(4) 0.2714(23) 0.5946(10) 0.082 Uiso 1 calc R
C18 C 0.3347(3) 0.6626(5) 0.6220(2) 0.0451(13) Uani 1 d .
H18A H 0.2947(13) 0.7239(14) 0.5955(5) 0.068 Uiso 1 calc R
H18B H 0.3875(4) 0.7155(15) 0.6326(11) 0.068 Uiso 1 calc R
H18C H 0.3134(17) 0.6418(5) 0.6570(7) 0.068 Uiso 1 calc R
C19 C 0.2475(3) 0.3921(6) 0.5675(2) 0.061(2) Uani 1 d .
H19A H 0.2511(6) 0.3029(21) 0.5445(12) 0.091 Uiso 1 calc R
H19B H 0.2068(5) 0.4604(14) 0.5452(12) 0.091 Uiso 1 calc R
H19C H 0.2301(10) 0.3646(34) 0.6034(2) 0.091 Uiso 1 calc R
C20 C 0.3841(3) 0.5349(6) 0.5170(2) 0.056(2) Uani 1 d .
H20A H 0.3462(12) 0.6096(27) 0.4961(7) 0.084 Uiso 1 calc R
H20B H 0.3830(20) 0.4465(9) 0.4927(6) 0.084 Uiso 1 calc R
H20C H 0.4404(8) 0.5753(34) 0.5262(2) 0.084 Uiso 1 calc R

loop_
_atom_type_symbol
_atom_type_description
_atom_type_scat_dispersion_real
_atom_type_scat_dispersion_imag
_atom_type_scat_source
C C 0.0033 0.0016 'International Tables Vol C Tables 4.2.6.8 and 6.1.1.4'
H H 0.0000 0.0000 'International Tables Vol C Tables 4.2.6.8 and 6.1.1.4'
N N 0.0061 0.0033 'International Tables Vol C Tables 4.2.6.8 and 6.1.1.4'
Si Si 0.0817 0.0704 'International Tables Vol C Tables 4.2.6.8 and 6.1.1.4'
S S 0.1246 0.1234 'International Tables Vol C Tables 4.2.6.8 and 6.1.1.4'
Fe Fe 0.3463 0.8444 'International Tables Vol C Tables 4.2.6.8 and 6.1.1.4'

loop_
_geom_angle_atom_site_label_1
_geom_angle_atom_site_label_2
_geom_angle_atom_site_label_3
_geom_angle
N3 Fe1 N1 126.4(2)
N3 Fe1 N2 124.04(14)
N1 Fe1 N2 83.59(14)
N3 Fe1 S1 125.70(12)
N1 Fe1 S1 93.04(11)
N2 Fe1 S1 92.32(11)
N3 Fe1 Fe2 177.25(11)
N1 Fe1 Fe2 53.61(11)
N2 Fe1 Fe2 53.39(10)
S1 Fe1 Fe2 56.53(4)
N4 Fe2 N2 127.7(2)
N4 Fe2 N1 124.19(15)
N2 Fe2 N1 83.05(14)
N4 Fe2 S1 124.87(12)
N2 Fe2 S1 92.41(11)
N1 Fe2 S1 92.74(11)
N4 Fe2 Fe1 177.12(11)
N2 Fe2 Fe1 53.25(10)
N1 Fe2 Fe1 52.93(10)
S1 Fe2 Fe1 56.78(4)
N3 Si1 C11 111.1(2)
N3 Si1 C9 110.4(2)
C11 Si1 C9 107.4(3)
N3 Si1 C10 114.0(2)
C11 Si1 C10 107.6(3)
C9 Si1 C10 105.9(3)
N3 Si2 C12 112.4(2)
N3 Si2 C14 111.4(2)
C12 Si2 C14 104.8(2)
N3 Si2 C13 111.3(2)
C12 Si2 C13 109.1(3)
C14 Si2 C13 107.5(3)
N4 Si3 C17 110.9(2)
N4 Si3 C15 109.0(2)
C17 Si3 C15 109.6(2)
N4 Si3 C16 113.8(2)
C17 Si3 C16 106.1(3)
C15 Si3 C16 107.3(3)
N4 Si4 C19 112.1(2)
N4 Si4 C20 112.3(2)
C19 Si4 C20 109.4(2)
N4 Si4 C18 110.2(2)
C19 Si4 C18 106.1(2)
C20 Si4 C18 106.4(2)
Fe2 S1 Fe1 66.69(4)
C1 N1 Fe1 127.7(3)
C1 N1 Fe2 127.5(3)
Fe1 N1 Fe2 73.46(12)
C5 N2 Fe1 126.4(3)
C5 N2 Fe2 129.0(3)
Fe1 N2 Fe2 73.37(12)
Si1 N3 Si2 124.1(2)
Si1 N3 Fe1 117.8(2)
Si2 N3 Fe1 118.1(2)
Si4 N4 Si3 123.8(2)
Si4 N4 Fe2 119.1(2)
Si3 N4 Fe2 117.1(2)
C2 C1 N1 110.3(4)
C2 C1 C4 109.5(5)
N1 C1 C4 109.0(4)
C2 C1 C3 109.9(4)
N1 C1 C3 108.4(4)
C4 C1 C3 109.8(4)
N2 C5 C8 110.7(4)
N2 C5 C7 108.9(4)
C8 C5 C7 109.1(4)
N2 C5 C6 109.0(4)
C8 C5 C6 109.3(4)
C7 C5 C6 109.8(4)

loop_
_geom_bond_atom_site_label_1
_geom_bond_atom_site_label_2
_geom_bond_distance
Fe1 N3 1.882(3)
Fe1 N1 2.044(4)
Fe1 N2 2.053(4)
Fe1 S1 2.2369(14)
Fe1 Fe2 2.4557(8)
Fe2 N4 1.881(3)
Fe2 N2 2.057(3)
Fe2 N1 2.062(4)
Fe2 S1 2.2304(13)
Si1 N3 1.735(4)
Si1 C11 1.834(5)
Si1 C9 1.852(6)
Si1 C10 1.861(5)
Si2 N3 1.738(4)
Si2 C12 1.858(5)
Si2 C14 1.862(5)
Si2 C13 1.878(5)
Si3 N4 1.741(4)
Si3 C17 1.852(5)
Si3 C15 1.859(5)
Si3 C16 1.871(5)
Si4 N4 1.734(4)
Si4 C19 1.864(5)
Si4 C20 1.868(4)
Si4 C18 1.872(5)
N1 C1 1.490(5)
N2 C5 1.490(5)
C1 C2 1.490(6)
C1 C4 1.506(6)
C1 C3 1.529(6)
C5 C8 1.516(6)
C5 C7 1.516(6)
C5 C6 1.524(6)

loop_
_geom_torsion_atom_site_label_1
_geom_torsion_atom_site_label_2
_geom_torsion_atom_site_label_3
_geom_torsion_atom_site_label_4
_geom_torsion
N3 Fe1 Fe2 N4 89.8(31)
N1 Fe1 Fe2 N4 -1.2(22)
N2 Fe1 Fe2 N4 110.8(22)
S1 Fe1 Fe2 N4 -125.7(22)
N3 Fe1 Fe2 N2 -21.0(23)
N1 Fe1 Fe2 N2 -112.0(2)
N2 Fe1 Fe2 N2 0.000(1)
S1 Fe1 Fe2 N2 123.49(13)
N3 Fe1 Fe2 N1 91.0(23)
N1 Fe1 Fe2 N1 0.0
N2 Fe1 Fe2 N1 112.0(2)
S1 Fe1 Fe2 N1 -124.49(13)
N3 Fe1 Fe2 S1 -144.5(23)
N1 Fe1 Fe2 S1 124.49(13)
N2 Fe1 Fe2 S1 -123.49(13)
S1 Fe1 Fe2 S1 0.0
N4 Fe2 S1 Fe1 177.15(14)
N2 Fe2 S1 Fe1 -41.97(10)
N1 Fe2 S1 Fe1 41.18(10)
Fe1 Fe2 S1 Fe1 0.0
N3 Fe1 S1 Fe2 178.03(13)
N1 Fe1 S1 Fe2 -41.64(11)
N2 Fe1 S1 Fe2 42.06(10)
Fe2 Fe1 S1 Fe2 0.0
N3 Fe1 N1 C1 58.5(4)
N2 Fe1 N1 C1 -173.4(4)
S1 Fe1 N1 C1 -81.4(4)
Fe2 Fe1 N1 C1 -124.9(4)
N3 Fe1 N1 Fe2 -176.58(14)
N2 Fe1 N1 Fe2 -48.49(12)
S1 Fe1 N1 Fe2 43.51(9)
Fe2 Fe1 N1 Fe2 0.0
N4 Fe2 N1 C1 -54.9(4)
N2 Fe2 N1 C1 173.6(4)
S1 Fe2 N1 C1 81.5(3)
Fe1 Fe2 N1 C1 125.2(4)
N4 Fe2 N1 Fe1 179.93(14)
N2 Fe2 N1 Fe1 48.44(12)
S1 Fe2 N1 Fe1 -43.66(9)
Fe1 Fe2 N1 Fe1 0.0
N3 Fe1 N2 C5 -54.6(4)
N1 Fe1 N2 C5 175.2(3)
S1 Fe1 N2 C5 82.4(3)
Fe2 Fe1 N2 C5 126.6(4)
N3 Fe1 N2 Fe2 178.81(14)
N1 Fe1 N2 Fe2 48.67(12)
S1 Fe1 N2 Fe2 -44.12(8)
Fe2 Fe1 N2 Fe2 0.0
N4 Fe2 N2 C5 59.7(4)
N1 Fe2 N2 C5 -171.9(4)
S1 Fe2 N2 C5 -79.5(3)
Fe1 Fe2 N2 C5 -123.7(4)
N4 Fe2 N2 Fe1 -176.60(14)
N1 Fe2 N2 Fe1 -48.18(12)
S1 Fe2 N2 Fe1 44.29(8)
Fe1 Fe2 N2 Fe1 0.000(1)
C11 Si1 N3 Si2 -122.5(3)
C9 Si1 N3 Si2 118.4(3)
C10 Si1 N3 Si2 -0.8(4)
C11 Si1 N3 Fe1 56.0(3)
C9 Si1 N3 Fe1 -63.1(3)
C10 Si1 N3 Fe1 177.8(3)
C12 Si2 N3 Si1 -56.7(3)
C14 Si2 N3 Si1 -174.0(2)
C13 Si2 N3 Si1 66.0(3)
C12 Si2 N3 Fe1 124.7(3)
C14 Si2 N3 Fe1 7.4(3)
C13 Si2 N3 Fe1 -112.6(3)
N1 Fe1 N3 Si1 -132.3(2)
N2 Fe1 N3 Si1 118.4(2)
S1 Fe1 N3 Si1 -4.7(3)
Fe2 Fe1 N3 Si1 138.7(22)
N1 Fe1 N3 Si2 46.3(3)
N2 Fe1 N3 Si2 -63.0(3)
S1 Fe1 N3 Si2 173.97(13)
Fe2 Fe1 N3 Si2 -42.7(24)
C19 Si4 N4 Si3 61.6(3)
C20 Si4 N4 Si3 -62.0(3)
C18 Si4 N4 Si3 179.5(2)
C19 Si4 N4 Fe2 -116.9(3)
C20 Si4 N4 Fe2 119.4(3)
C18 Si4 N4 Fe2 1.0(3)
C17 Si3 N4 Si4 124.3(3)
C15 Si3 N4 Si4 -114.9(3)
C16 Si3 N4 Si4 4.8(4)
C17 Si3 N4 Fe2 -57.2(3)
C15 Si3 N4 Fe2 63.7(3)
C16 Si3 N4 Fe2 -176.6(3)
N2 Fe2 N4 Si4 49.7(3)
N1 Fe2 N4 Si4 -60.2(3)
S1 Fe2 N4 Si4 176.81(14)
Fe1 Fe2 N4 Si4 -59.1(23)
N2 Fe2 N4 Si3 -129.0(2)
N1 Fe2 N4 Si3 121.1(2)
S1 Fe2 N4 Si3 -1.8(3)
Fe1 Fe2 N4 Si3 122.3(21)
Fe1 N1 C1 C2 39.0(6)
Fe2 N1 C1 C2 -59.0(5)
Fe1 N1 C1 C4 -81.2(5)
Fe2 N1 C1 C4 -179.2(3)
Fe1 N1 C1 C3 159.4(3)
Fe2 N1 C1 C3 61.4(5)
Fe1 N2 C5 C8 -50.8(5)
Fe2 N2 C5 C8 47.3(5)
Fe1 N2 C5 C7 69.2(5)
Fe2 N2 C5 C7 167.3(3)
Fe1 N2 C5 C6 -171.0(3)
Fe2 N2 C5 C6 -72.9(5)
